data_4061150
_journal_name_full Organometallics
_journal_paper_doi 10.1021/om049545i
_journal_year 2004
_chemical_formula_sum 'C22 H45 Cl2 N4 P Ti'
_chemical_formula_weight 515.39
_space_group_IT_number 14
_symmetry_cell_setting monoclinic
_symmetry_space_group_name_Hall '-P 2yn'
_symmetry_space_group_name_H-M 'P 1 21/n 1'
_cell_angle_alpha 90.00
_cell_angle_beta 107.76(2)
_cell_angle_gamma 90.00
_cell_formula_units_Z 4
_cell_length_a 10.686(16)
_cell_length_b 16.14(2)
_cell_length_c 17.46(3)
_cell_measurement_temperature 293(2)
_cell_volume 2867(7)
_diffrn_ambient_temperature 293(2)
_exptl_crystal_density_diffrn 1.194
_cod_depositor_comments
;
The following automatic conversions were performed:
'_symmetry_cell_setting' value 'Monoclinic' changed to 'monoclinic'
according to '/home/saulius/struct/CIF-dictionaries/cif_core.dic'
dictionary named 'cif_core.dic' version 2.4.1 from 2010-06-29.

Automatic conversion script
Id: cif_fix_enum 1527 2010-12-29 10:47:43Z saulius 
;
_cod_original_sg_symbol_H-M 'P 21/n'
_cod_database_code 4061150

loop_
_symmetry_equiv_pos_as_xyz
'x, y, z'
'-x+1/2, y+1/2, -z+1/2'
'-x, -y, -z'
'x-1/2, -y-1/2, z-1/2'

loop_
_atom_site_label
_atom_site_type_symbol
_atom_site_fract_x
_atom_site_fract_y
_atom_site_fract_z
_atom_site_U_iso_or_equiv
_atom_site_adp_type
_atom_site_occupancy
_atom_site_symmetry_multiplicity
_atom_site_calc_flag
_atom_site_refinement_flags
_atom_site_disorder_assembly
_atom_site_disorder_group
Ti1 Ti 0.46722(7) 0.18590(5) 0.11817(4) 0.0390(3) Uani 1 1 d . . .
Cl1 Cl 0.34741(12) 0.18791(10) -0.01836(7) 0.0732(5) Uani 1 1 d . . .
Cl2 Cl 0.36966(12) 0.07681(9) 0.16488(9) 0.0726(4) Uani 1 1 d . . .
P1 P 0.33689(10) 0.34803(8) 0.18878(7) 0.0417(3) Uani 1 1 d . . .
N1 N 0.4030(3) 0.2740(2) 0.1554(2) 0.0439(9) Uani 1 1 d . . .
N2 N 0.1751(3) 0.3357(3) 0.1574(2) 0.0540(11) Uani 1 1 d . . .
N3 N 0.3861(3) 0.4368(2) 0.1595(2) 0.0537(10) Uani 1 1 d . . .
N4 N 0.3757(3) 0.3577(2) 0.2879(2) 0.0487(10) Uani 1 1 d . . .
C1 C 0.6859(4) 0.2385(3) 0.1703(3) 0.0491(12) Uani 1 1 d . . .
C2 C 0.6811(4) 0.1634(3) 0.2093(3) 0.0490(13) Uani 1 1 d . . .
C3 C 0.6648(4) 0.0981(3) 0.1527(3) 0.0495(12) Uani 1 1 d . . .
C4 C 0.6542(4) 0.1330(3) 0.0768(3) 0.0501(12) Uani 1 1 d . . .
C5 C 0.6642(4) 0.2209(3) 0.0873(3) 0.0515(12) Uani 1 1 d . . .
C6 C 0.7181(5) 0.3219(3) 0.2102(3) 0.0768(17) Uani 1 1 d . . .
H6A H 0.8115 0.3302 0.2268 0.115 Uiso 1 1 calc R . .
H6B H 0.6873 0.3241 0.2564 0.115 Uiso 1 1 calc R . .
H6C H 0.6761 0.3646 0.1729 0.115 Uiso 1 1 calc R . .
C7 C 0.7011(5) 0.1512(4) 0.2993(3) 0.0801(18) Uani 1 1 d . . .
H7A H 0.7928 0.1433 0.3269 0.120 Uiso 1 1 calc R . .
H7B H 0.6527 0.1034 0.3069 0.120 Uiso 1 1 calc R . .
H7C H 0.6701 0.1993 0.3204 0.120 Uiso 1 1 calc R . .
C8 C 0.6673(5) 0.0065(3) 0.1706(3) 0.0728(16) Uani 1 1 d . . .
H8A H 0.7555 -0.0139 0.1821 0.109 Uiso 1 1 calc R . .
H8B H 0.6111 -0.0222 0.1248 0.109 Uiso 1 1 calc R . .
H8C H 0.6368 -0.0026 0.2163 0.109 Uiso 1 1 calc R . .
C9 C 0.6431(5) 0.0872(4) -0.0005(3) 0.0774(17) Uani 1 1 d . . .
H9A H 0.7293 0.0732 -0.0025 0.116 Uiso 1 1 calc R . .
H9B H 0.6000 0.1218 -0.0455 0.116 Uiso 1 1 calc R . .
H9C H 0.5929 0.0374 -0.0025 0.116 Uiso 1 1 calc R . .
C10 C 0.6640(5) 0.2823(4) 0.0216(3) 0.0859(19) Uani 1 1 d . . .
H10A H 0.7517 0.2882 0.0184 0.129 Uiso 1 1 calc R . .
H10B H 0.6330 0.3350 0.0337 0.129 Uiso 1 1 calc R . .
H10C H 0.6073 0.2625 -0.0290 0.129 Uiso 1 1 calc R . .
C11 C 0.0440(6) 0.2075(5) 0.1152(5) 0.119(3) Uani 1 1 d . . .
H11A H 0.0028 0.1741 0.0688 0.179 Uiso 1 1 calc R . .
H11B H -0.0210 0.2261 0.1390 0.179 Uiso 1 1 calc R . .
H11C H 0.1092 0.1753 0.1536 0.179 Uiso 1 1 calc R . .
C12 C 0.1081(5) 0.2810(4) 0.0903(3) 0.0721(16) Uani 1 1 d . . .
H12A H 0.1715 0.2616 0.0647 0.087 Uiso 1 1 calc R . .
H12B H 0.0417 0.3127 0.0508 0.087 Uiso 1 1 calc R . .
C13 C -0.0016(5) 0.4467(5) 0.1265(4) 0.114(3) Uani 1 1 d . . .
H13A H -0.0554 0.4781 0.1511 0.171 Uiso 1 1 calc R . .
H13B H -0.0567 0.4150 0.0826 0.171 Uiso 1 1 calc R . .
H13C H 0.0518 0.4838 0.1069 0.171 Uiso 1 1 calc R . .
C14 C 0.0863(4) 0.3885(4) 0.1884(4) 0.0772(17) Uani 1 1 d . . .
H14A H 0.1398 0.4212 0.2330 0.093 Uiso 1 1 calc R . .
H14B H 0.0312 0.3526 0.2090 0.093 Uiso 1 1 calc R . .
C15 C 0.3014(6) 0.4510(5) 0.0075(3) 0.119(3) Uani 1 1 d . . .
H15A H 0.3311 0.4503 -0.0392 0.179 Uiso 1 1 calc R . .
H15B H 0.2619 0.5037 0.0111 0.179 Uiso 1 1 calc R . .
H15C H 0.2378 0.4078 0.0031 0.179 Uiso 1 1 calc R . .
C16 C 0.4162(6) 0.4372(4) 0.0815(3) 0.0838(17) Uani 1 1 d . . .
H16A H 0.4565 0.3847 0.0759 0.101 Uiso 1 1 calc R . .
H16B H 0.4807 0.4802 0.0838 0.101 Uiso 1 1 calc R . .
C17 C 0.4522(6) 0.5835(4) 0.1980(4) 0.098(2) Uani 1 1 d . . .
H17A H 0.4200 0.6341 0.2139 0.147 Uiso 1 1 calc R . .
H17B H 0.4744 0.5925 0.1493 0.147 Uiso 1 1 calc R . .
H17C H 0.5290 0.5657 0.2398 0.147 Uiso 1 1 calc R . .
C18 C 0.3467(5) 0.5170(3) 0.1837(4) 0.0768(16) Uani 1 1 d . . .
H18A H 0.3231 0.5097 0.2327 0.092 Uiso 1 1 calc R . .
H18B H 0.2690 0.5361 0.1422 0.092 Uiso 1 1 calc R . .
C19 C 0.4927(6) 0.4516(4) 0.4029(3) 0.094(2) Uani 1 1 d . . .
H19A H 0.5787 0.4718 0.4318 0.142 Uiso 1 1 calc R . .
H19B H 0.4562 0.4229 0.4392 0.142 Uiso 1 1 calc R . .
H19C H 0.4370 0.4974 0.3791 0.142 Uiso 1 1 calc R . .
C20 C 0.5027(5) 0.3925(4) 0.3370(3) 0.0692(16) Uani 1 1 d . . .
H20A H 0.5425 0.4217 0.3018 0.083 Uiso 1 1 calc R . .
H20B H 0.5607 0.3472 0.3616 0.083 Uiso 1 1 calc R . .
C21 C 0.3889(7) 0.2201(4) 0.3584(4) 0.098(2) Uani 1 1 d . . .
H21A H 0.3432 0.1866 0.3867 0.147 Uiso 1 1 calc R . .
H21B H 0.4760 0.2316 0.3930 0.147 Uiso 1 1 calc R . .
H21C H 0.3942 0.1909 0.3116 0.147 Uiso 1 1 calc R . .
C22 C 0.3166(5) 0.2994(4) 0.3336(3) 0.0750(17) Uani 1 1 d . . .
H22A H 0.3107 0.3275 0.3815 0.090 Uiso 1 1 calc R . .
H22B H 0.2278 0.2865 0.3008 0.090 Uiso 1 1 calc R . .

loop_
_atom_site_aniso_label
_atom_site_aniso_U_11
_atom_site_aniso_U_22
_atom_site_aniso_U_33
_atom_site_aniso_U_23
_atom_site_aniso_U_13
_atom_site_aniso_U_12
Ti1 0.0341(4) 0.0418(5) 0.0435(5) -0.0042(4) 0.0154(4) 0.0009(4)
Cl1 0.0584(8) 0.1058(13) 0.0488(7) -0.0124(7) 0.0065(6) 0.0144(7)
Cl2 0.0645(8) 0.0584(9) 0.1071(11) 0.0092(8) 0.0442(8) -0.0060(7)
P1 0.0329(6) 0.0463(8) 0.0482(7) -0.0080(6) 0.0158(5) 0.0019(5)
N1 0.0352(19) 0.052(2) 0.045(2) -0.0070(19) 0.0137(16) -0.0002(17)
N2 0.040(2) 0.064(3) 0.059(2) -0.021(2) 0.0170(19) 0.0039(19)
N3 0.066(3) 0.045(3) 0.057(2) -0.002(2) 0.028(2) 0.008(2)
N4 0.043(2) 0.058(3) 0.049(2) -0.005(2) 0.0187(18) -0.0059(19)
C1 0.029(2) 0.055(3) 0.066(3) -0.014(3) 0.017(2) -0.001(2)
C2 0.028(2) 0.070(4) 0.045(3) -0.011(3) 0.005(2) 0.005(2)
C3 0.039(3) 0.048(3) 0.062(3) -0.001(3) 0.017(2) 0.008(2)
C4 0.038(3) 0.060(4) 0.059(3) -0.012(3) 0.025(2) 0.005(2)
C5 0.037(3) 0.057(3) 0.068(3) 0.000(3) 0.026(2) -0.002(2)
C6 0.046(3) 0.073(4) 0.113(5) -0.035(4) 0.027(3) -0.011(3)
C7 0.063(3) 0.114(5) 0.058(3) -0.004(3) 0.011(3) 0.011(3)
C8 0.063(3) 0.060(4) 0.092(4) 0.002(3) 0.020(3) 0.017(3)
C9 0.070(3) 0.097(5) 0.076(4) -0.027(3) 0.038(3) 0.007(3)
C10 0.087(4) 0.088(5) 0.104(5) 0.022(4) 0.059(4) -0.003(3)
C11 0.087(5) 0.091(6) 0.176(8) -0.023(5) 0.034(5) -0.015(4)
C12 0.043(3) 0.089(4) 0.082(4) -0.015(3) 0.016(3) 0.008(3)
C13 0.060(4) 0.114(6) 0.156(6) -0.027(5) 0.015(4) 0.031(4)
C14 0.040(3) 0.092(5) 0.105(4) -0.024(4) 0.029(3) 0.005(3)
C15 0.121(6) 0.157(8) 0.064(4) 0.022(4) 0.006(4) 0.002(5)
C16 0.113(5) 0.064(4) 0.095(4) 0.011(3) 0.062(4) 0.004(3)
C17 0.104(5) 0.056(4) 0.135(6) -0.010(4) 0.038(4) -0.015(4)
C18 0.075(4) 0.063(4) 0.093(4) -0.003(3) 0.027(3) 0.009(3)
C19 0.102(5) 0.103(5) 0.077(4) -0.043(4) 0.025(4) -0.012(4)
C20 0.057(3) 0.088(5) 0.063(3) -0.006(3) 0.019(3) -0.004(3)
C21 0.125(5) 0.092(5) 0.083(4) 0.026(4) 0.040(4) 0.001(5)
C22 0.065(3) 0.103(5) 0.063(3) -0.007(3) 0.028(3) -0.011(3)

loop_
_geom_bond_atom_site_label_1
_geom_bond_atom_site_label_2
_geom_bond_distance
_geom_bond_site_symmetry_2
_geom_bond_publ_flag
Ti1 N1 1.786(4) . ?
Ti1 Cl2 2.317(3) . ?
Ti1 Cl1 2.337(3) . ?
Ti1 C2 2.381(5) . ?
Ti1 C1 2.390(5) . ?
Ti1 C5 2.394(5) . ?
Ti1 C3 2.461(5) . ?
Ti1 C4 2.474(5) . ?
P1 N1 1.586(4) . ?
P1 N3 1.659(4) . ?
P1 N2 1.659(4) . ?
P1 N4 1.660(4) . ?
N2 C12 1.466(6) . ?
N2 C14 1.493(6) . ?
N3 C18 1.464(6) . ?
N3 C16 1.491(6) . ?
N4 C20 1.477(6) . ?
N4 C22 1.493(6) . ?
C1 C2 1.399(7) . ?
C1 C5 1.424(6) . ?
C1 C6 1.507(7) . ?
C2 C3 1.419(6) . ?
C2 C7 1.531(7) . ?
C3 C4 1.412(6) . ?
C3 C8 1.508(7) . ?
C4 C5 1.431(7) . ?
C4 C9 1.511(6) . ?
C5 C10 1.516(7) . ?
C11 C12 1.498(9) . ?
C13 C14 1.521(8) . ?
C15 C16 1.503(7) . ?
C17 C18 1.520(7) . ?
C19 C20 1.523(7) . ?
C21 C22 1.489(8) . ?
